data_7047516
loop_
_publ_author_name
'Chao, Meng-Yao'
'Chen, Jing'
'Young, David J.'
'Zhang, Wen-Hua'
'Lang, Jian-Ping'

_publ_section_title
;
 Smoothing the single-crystal to single-crystal conversions of a
 two-dimensional metal-organic framework via the hetero-metal doping of
 the linear trimetallic secondary building unit.
;
_journal_issue 38
_journal_name_full 'Dalton transactions (Cambridge, England : 2003)'
_journal_page_first 13722
_journal_page_last 13729
_journal_paper_doi 10.1039/c8dt02813c
_journal_volume 47
_journal_year 2018
_chemical_formula_moiety 'C64 H42 Cd2.25 Co0.75 N2 O14, C5 H4 N [+ solvent]'
_chemical_formula_sum 'C69 H46 Cd2.25 Co0.75 N3 O14'
_chemical_formula_weight 1438.18
_space_group_crystal_system triclinic
_space_group_IT_number 2
_space_group_name_Hall '-P 1'
_space_group_name_H-M_alt 'P -1'
_symmetry_space_group_name_Hall '-P 1'
_symmetry_space_group_name_H-M 'P -1'
_atom_sites_solution_hydrogens mixed
_audit_creation_method SHELXL-2016/6
_audit_update_record
;
2018-07-09 deposited with the CCDC.
2018-09-10 downloaded from the CCDC.
;
_cell_angle_alpha 71.710(5)
_cell_angle_beta 68.562(5)
_cell_angle_gamma 63.287(4)
_cell_formula_units_Z 2
_cell_length_a 16.367(3)
_cell_length_b 16.829(3)
_cell_length_c 18.460(4)
_cell_measurement_reflns_used 9771
_cell_measurement_temperature 220(2)
_cell_measurement_theta_max 28.36
_cell_measurement_theta_min 2.33
_cell_volume 4158.8(14)
_computing_cell_refinement 'Bruker D8 Quest'
_computing_data_collection 'Bruker D8 Quest'
_computing_data_reduction 'Bruker D8 Quest'
_computing_molecular_graphics 'SHELXL-2013 (Sheldrick, 2013)'
_computing_publication_material 'publCIF (Westrip, 2010)'
_computing_structure_refinement 'SHELXL-2016/6 (Sheldrick, 2016)'
_computing_structure_solution 'SHELXT 2014/5 (Sheldrick, 2014)'
_diffrn_ambient_temperature 220(2)
_diffrn_measured_fraction_theta_full 0.997
_diffrn_measured_fraction_theta_max 0.997
_diffrn_measurement_device_type 'Bruker D8 Quest'
_diffrn_measurement_method 'phi and omega scans'
_diffrn_radiation_type MoK\a
_diffrn_radiation_wavelength 0.71073
_diffrn_reflns_av_R_equivalents 0.0943
_diffrn_reflns_av_unetI/netI 0.0796
_diffrn_reflns_Laue_measured_fraction_full 0.997
_diffrn_reflns_Laue_measured_fraction_max 0.997
_diffrn_reflns_limit_h_max 19
_diffrn_reflns_limit_h_min -19
_diffrn_reflns_limit_k_max 20
_diffrn_reflns_limit_k_min -20
_diffrn_reflns_limit_l_max 21
_diffrn_reflns_limit_l_min -21
_diffrn_reflns_number 85048
_diffrn_reflns_point_group_measured_fraction_full 0.997
_diffrn_reflns_point_group_measured_fraction_max 0.997
_diffrn_reflns_theta_full 25.027
_diffrn_reflns_theta_max 25.027
_diffrn_reflns_theta_min 2.291
_diffrn_standards_decay_% 0
_diffrn_standards_interval_count 0
_diffrn_standards_interval_time 0
_diffrn_standards_number 0
_exptl_absorpt_coefficient_mu 0.769
_exptl_absorpt_correction_T_max 0.860
_exptl_absorpt_correction_T_min 0.834
_exptl_absorpt_correction_type multi-scan
_exptl_absorpt_process_details
;
 Sheldrick, G.M. SADABS (Program for Scaling and Correction of Area Detector
 Data), version 2008/1; University of G\"ottingen: G\"ottingen, Germany, 2008.
;
_exptl_crystal_colour pink
_exptl_crystal_density_diffrn 1.148
_exptl_crystal_description BLOCK
_exptl_crystal_F_000 1442
_exptl_crystal_size_max 0.400
_exptl_crystal_size_mid 0.200
_exptl_crystal_size_min 0.200
_refine_diff_density_max 2.791
_refine_diff_density_min -2.350
_refine_diff_density_rms 0.168
_refine_ls_extinction_method none
_refine_ls_goodness_of_fit_ref 1.091
_refine_ls_hydrogen_treatment constr
_refine_ls_matrix_type full
_refine_ls_number_parameters 752
_refine_ls_number_reflns 14636
_refine_ls_number_restraints 472
_refine_ls_restrained_S_all 1.074
_refine_ls_R_factor_all 0.1860
_refine_ls_R_factor_gt 0.1269
_refine_ls_shift/su_max 0.000
_refine_ls_shift/su_mean 0.000
_refine_ls_structure_factor_coef Fsqd
_refine_ls_weighting_details 'w=1/[\s^2^(Fo^2^)+(0.0676P)^2^+97.1698P] where P=(Fo^2^+2Fc^2^)/3'
_refine_ls_weighting_scheme calc
_refine_ls_wR_factor_gt 0.2710
_refine_ls_wR_factor_ref 0.3098
_reflns_Friedel_coverage 0.000
_reflns_number_gt 8816
_reflns_number_total 14636
_reflns_threshold_expression 'I > 2\s(I)'
_cod_data_source_file c8dt02813c2.cif
_cod_data_source_block 4
_cod_depositor_comments 'Adding full bibliography for 7047515--7047518.cif.'
_cod_database_code 7047516
_publcif_datablock.id {e94378f8-4807-42f0-a913-10c94e3125d8}

_shelx_shelxl_version_number 2016/6
_shelx_space_group_comment
;
The symmetry employed for this shelxl refinement is uniquely defined
by the following loop, which should always be used as a source of
symmetry information in preference to the above space-group names.
They are only intended as comments.
;
_shelx_estimated_absorpt_t_min 0.748
_shelx_estimated_absorpt_t_max 0.861

loop_
_space_group_symop_operation_xyz
'x, y, z'
'-x, -y, -z'

loop_
_atom_site_label
_atom_site_type_symbol
_atom_site_fract_x
_atom_site_fract_y
_atom_site_fract_z
_atom_site_U_iso_or_equiv
_atom_site_adp_type
_atom_site_occupancy
_atom_site_site_symmetry_order
_atom_site_calc_flag
_atom_site_refinement_flags_posn
_atom_site_refinement_flags_adp
_atom_site_refinement_flags_occupancy
_atom_site_disorder_assembly
_atom_site_disorder_group
Cd1 Cd 0.87470(7) 0.38366(7) 0.43981(7) 0.0416(3) Uani 0.75 1 d . . P . .
Co1 Co 0.87470(7) 0.38366(7) 0.43981(7) 0.0416(3) Uani 0.25 1 d . . P . .
Cd2 Cd 0.94795(8) 0.30742(8) 0.24465(7) 0.0411(3) Uani 0.75 1 d . . P . .
Co2 Co 0.94795(8) 0.30742(8) 0.24465(7) 0.0411(3) Uani 0.25 1 d . . P . .
Cd3 Cd 1.02476(8) 0.23044(7) 0.04314(7) 0.0449(3) Uani 0.75 1 d . . P . .
Co3 Co 1.02476(8) 0.23044(7) 0.04314(7) 0.0449(3) Uani 0.25 1 d . . P . .
O1 O 0.8169(7) 0.2712(6) 0.4833(7) 0.059(3) Uani 1 1 d . . . . .
O2 O 0.8320(6) 0.3346(6) 0.3590(6) 0.043(2) Uani 1 1 d . . . . .
O3 O 0.7378(6) -0.4888(6) 0.4594(6) 0.053(3) Uani 1 1 d . . . . .
O4 O 0.8684(6) -0.4717(6) 0.3907(8) 0.077(4) Uani 1 1 d . . . . .
O5 O 0.0533(6) 0.2481(6) 0.3089(6) 0.055(3) Uani 1 1 d . . . . .
O6 O 0.0252(7) 0.3442(7) 0.3818(8) 0.073(3) Uani 1 1 d . . . . .
O7 O 1.0615(6) 0.2802(6) 0.1306(6) 0.049(2) Uani 1 1 d . . . . .
O8 O 1.0753(9) 0.3470(8) 0.0084(6) 0.073(3) Uani 1 1 d . . . . .
O11 O 1.8716(7) 0.2781(7) 0.0960(8) 0.070(3) Uani 1 1 d . . . . .
O12 O 1.8425(7) 0.3624(8) 0.1816(7) 0.076(4) Uani 1 1 d . . . . .
O13 O 0.9387(8) 0.4464(6) 0.2305(6) 0.065(3) Uani 1 1 d . . . . .
H13A H 0.901610 0.489834 0.206732 0.078 Uiso 1 1 d R U . . .
H13B H 0.972501 0.455065 0.249122 0.078 Uiso 1 1 d R U . . .
O14 O 0.9583(9) 0.1694(7) 0.2600(8) 0.083(4) Uani 1 1 d . . . . .
H14A H 0.925015 0.160220 0.241176 0.100 Uiso 1 1 d R U . . .
H14B H 0.995836 0.126210 0.283516 0.100 Uiso 1 1 d R U . . .
N1 N 0.9025(9) 0.3605(8) 0.5571(8) 0.059(3) Uani 1 1 d . . . . .
C1 C 0.9420(12) 0.4103(12) 0.5672(12) 0.075(5) Uani 1 1 d . . . . .
H1 H 0.951260 0.458419 0.526782 0.090 Uiso 1 1 calc R U . . .
C2 C 0.9687(12) 0.3930(11) 0.6335(12) 0.070(5) Uani 1 1 d . . . . .
H2 H 0.998668 0.427305 0.637274 0.084 Uiso 1 1 calc R U . . .
C3 C 0.9529(10) 0.3270(10) 0.6945(9) 0.049(4) Uani 1 1 d . . . . .
C4 C 0.9105(15) 0.2781(14) 0.6832(11) 0.087(6) Uani 1 1 d . . . . .
H4 H 0.896964 0.232059 0.724064 0.104 Uiso 1 1 calc R U . . .
C5 C 0.8875(14) 0.2957(11) 0.6126(10) 0.074(5) Uani 1 1 d . . . . .
H5 H 0.861050 0.260166 0.605613 0.089 Uiso 1 1 calc R U . . .
C6 C 0.9838(7) 0.3042(7) 0.7673(5) 0.059(3) Uani 1 1 d G U . . .
C7 C 0.9851(7) 0.3709(5) 0.7956(5) 0.055(3) Uani 1 1 d G U . . .
H7 H 0.971833 0.429983 0.766225 0.066 Uiso 1 1 calc R U . . .
C8 C 1.0062(7) 0.3502(5) 0.8674(6) 0.059(4) Uani 1 1 d G U . . .
H8 H 1.007069 0.395323 0.886571 0.070 Uiso 1 1 calc R U . . .
N2 N 1.0258(7) 0.2629(6) 0.9109(5) 0.061(3) Uani 1 1 d G U . . .
C9 C 1.0245(8) 0.1962(5) 0.8826(6) 0.072(4) Uani 1 1 d G U . . .
H9 H 1.037765 0.137103 0.911995 0.087 Uiso 1 1 calc R U . . .
C10 C 1.0034(8) 0.2169(6) 0.8108(6) 0.073(4) Uani 1 1 d G U . . .
H10 H 1.002530 0.171761 0.791649 0.088 Uiso 1 1 calc R U . . .
C11 C 0.8059(8) 0.2802(9) 0.4167(9) 0.039(3) Uani 1 1 d . . . . .
C12 C 0.7552(8) 0.2278(8) 0.4107(8) 0.037(3) Uani 1 1 d . . . . .
C13 C 0.7488(10) 0.1540(9) 0.4632(10) 0.053(4) Uani 1 1 d . . . . .
H13 H 0.778896 0.133043 0.504046 0.064 Uiso 1 1 calc R U . . .
C14 C 0.7002(11) 0.1082(11) 0.4599(11) 0.065(5) Uani 1 1 d . . . . .
H14 H 0.697363 0.056621 0.498297 0.078 Uiso 1 1 calc R U . . .
C15 C 0.6554(9) 0.1356(10) 0.4017(10) 0.053(4) Uani 1 1 d . . . . .
C16 C 0.6599(9) 0.2162(9) 0.3461(11) 0.056(4) Uani 1 1 d . . . . .
H16 H 0.628599 0.239001 0.305885 0.067 Uiso 1 1 calc R U . . .
C17 C 0.7101(9) 0.2600(9) 0.3519(9) 0.045(3) Uani 1 1 d . . . . .
H17 H 0.713519 0.312470 0.315151 0.054 Uiso 1 1 calc R U . . .
C18 C 0.7816(9) -0.4370(9) 0.4211(10) 0.050(4) Uani 1 1 d . . . . .
C19 C 0.7315(9) -0.3405(9) 0.4137(11) 0.0587(18) Uani 1 1 d . . . . .
C20 C 0.6328(9) -0.2986(9) 0.4445(11) 0.0587(18) Uani 1 1 d . . . . .
H20 H 0.596346 -0.334186 0.472256 0.070 Uiso 1 1 calc R U . . .
C21 C 0.5907(9) -0.2083(9) 0.4346(10) 0.0587(18) Uani 1 1 d . . . . .
H21 H 0.524215 -0.182015 0.451501 0.070 Uiso 1 1 calc R U . . .
C22 C 0.6401(9) -0.1528(9) 0.4009(11) 0.0587(18) Uani 1 1 d . . . . .
C23 C 0.7377(9) -0.1922(9) 0.3670(11) 0.0587(18) Uani 1 1 d . . . . .
H23 H 0.772873 -0.155501 0.338693 0.070 Uiso 1 1 calc R U . . .
C24 C 0.7811(10) -0.2832(9) 0.3750(11) 0.0587(18) Uani 1 1 d . . . . .
H24 H 0.847081 -0.308756 0.353720 0.070 Uiso 1 1 calc R U . . .
C25 C 0.0775(9) 0.2766(9) 0.3484(9) 0.045(3) Uani 1 1 d . . . . .
C26 C 0.1793(9) 0.2294(9) 0.3559(9) 0.048(4) Uani 1 1 d . . . . .
C27 C 0.2108(10) 0.2584(11) 0.3972(11) 0.074(6) Uani 1 1 d . . . . .
H27 H 0.169993 0.310025 0.420156 0.088 Uiso 1 1 calc R U . . .
C28 C 0.3010(10) 0.2139(10) 0.4060(11) 0.069(5) Uani 1 1 d . . . . .
H28 H 0.320744 0.233048 0.437171 0.083 Uiso 1 1 calc R U . . .
C29 C 0.3618(9) 0.1422(10) 0.3699(10) 0.055(4) Uani 1 1 d . . . . .
C30 C 0.3296(10) 0.1098(10) 0.3294(10) 0.059(4) Uani 1 1 d . . . . .
H30 H 0.370682 0.058329 0.306280 0.071 Uiso 1 1 calc R U . . .
C31 C 0.2394(10) 0.1520(10) 0.3233(9) 0.055(4) Uani 1 1 d . . . . .
H31 H 0.217381 0.129163 0.297039 0.066 Uiso 1 1 calc R U . . .
C32 C 0.6021(8) 0.0882(9) 0.3952(10) 0.053(4) Uani 1 1 d . . . . .
C33 C 0.6430(9) -0.0046(9) 0.4022(10) 0.051(4) Uani 1 1 d . . . . .
H33 H 0.704111 -0.035868 0.409974 0.061 Uiso 1 1 calc R U . . .
C34 C 0.5938(9) -0.0536(8) 0.3978(9) 0.047(4) Uani 1 1 d . . . . .
C35 C 0.5029(9) -0.0049(10) 0.3870(11) 0.061(5) Uani 1 1 d . . . . .
H35 H 0.469753 -0.036333 0.383394 0.073 Uiso 1 1 calc R U . . .
C36 C 0.4596(9) 0.0881(9) 0.3813(10) 0.057(4) Uani 1 1 d . . . . .
C37 C 0.5103(9) 0.1339(9) 0.3837(10) 0.051(4) Uani 1 1 d . . . . .
H37 H 0.482762 0.197334 0.377515 0.062 Uiso 1 1 calc R U . . .
C38 C 1.0884(10) 0.3359(9) 0.0732(10) 0.048(4) Uani 1 1 d . . . . .
C39 C 1.1364(10) 0.3834(8) 0.0846(9) 0.046(3) Uani 1 1 d . . . . .
C40 C 1.1419(11) 0.4620(11) 0.0330(10) 0.060(4) Uani 1 1 d . . . . .
H40 H 1.112018 0.485473 -0.008191 0.072 Uiso 1 1 calc R U . . .
C41 C 1.1903(10) 0.5067(10) 0.0409(10) 0.054(4) Uani 1 1 d . . . . .
H41 H 1.192129 0.560433 0.005618 0.065 Uiso 1 1 calc R U . . .
C42 C 1.2367(9) 0.4728(8) 0.1006(9) 0.043(3) Uani 1 1 d . . . . .
C43 C 1.2324(11) 0.3941(10) 0.1510(9) 0.057(4) Uani 1 1 d . . . . .
H43 H 1.264809 0.369196 0.190620 0.068 Uiso 1 1 calc R U . . .
C44 C 1.1825(10) 0.3514(10) 0.1448(9) 0.049(4) Uani 1 1 d . . . . .
H44 H 1.178762 0.299158 0.181749 0.059 Uiso 1 1 calc R U . . .
O9 O 1.0420(15) 1.0913(13) 0.0462(16) 0.068(2) Uani 0.659(16) 1 d . U P A 1
O10 O 1.1495(12) 1.1009(9) 0.0624(12) 0.068(2) Uani 0.659(16) 1 d . U P A 1
C45 C 1.114(3) 1.0549(16) 0.064(3) 0.068(2) Uani 0.659(16) 1 d . U P A 1
C46 C 1.1611(13) 0.9499(8) 0.0672(13) 0.068(2) Uani 0.659(16) 1 d G U P A 1
C47 C 1.2332(13) 0.9061(9) 0.1053(13) 0.068(2) Uani 0.659(16) 1 d G U P A 1
H47 H 1.250897 0.939721 0.124747 0.081 Uiso 0.659(16) 1 calc R U P A 1
C48 C 1.2792(12) 0.8126(9) 0.1146(13) 0.068(2) Uani 0.659(16) 1 d G U P A 1
H48 H 1.327972 0.782988 0.140391 0.081 Uiso 0.659(16) 1 calc R U P A 1
C49 C 1.2530(14) 0.7629(8) 0.0858(15) 0.068(2) Uani 0.659(16) 1 d G U P A 1
C50 C 1.1809(16) 0.8067(11) 0.0477(15) 0.068(2) Uani 0.659(16) 1 d G U P A 1
H50 H 1.163168 0.773148 0.028254 0.081 Uiso 0.659(16) 1 calc R U P A 1
C51 C 1.1349(14) 0.9003(11) 0.0384(14) 0.068(2) Uani 0.659(16) 1 d G U P A 1
H51 H 1.086092 0.929881 0.012608 0.081 Uiso 0.659(16) 1 calc R U P A 1
O9A O 1.018(3) 1.082(3) 0.048(3) 0.072(3) Uani 0.341(16) 1 d . U P A 2
O10A O 1.099(2) 1.0818(18) 0.139(2) 0.072(3) Uani 0.341(16) 1 d . U P A 2
C45A C 1.102(5) 1.044(2) 0.071(6) 0.072(3) Uani 0.341(16) 1 d D U P A 2
C46A C 1.150(3) 0.9469(15) 0.096(3) 0.072(3) Uani 0.341(16) 1 d DG U P A 2
C47A C 1.199(3) 0.893(2) 0.153(2) 0.072(3) Uani 0.341(16) 1 d G U P A 2
H47A H 1.199392 0.918410 0.190920 0.086 Uiso 0.341(16) 1 calc R U P A 2
C48A C 1.248(3) 0.8005(19) 0.152(2) 0.072(3) Uani 0.341(16) 1 d G U P A 2
H48A H 1.281541 0.763886 0.190766 0.086 Uiso 0.341(16) 1 calc R U P A 2
C49A C 1.248(3) 0.7625(16) 0.096(3) 0.072(3) Uani 0.341(16) 1 d G U P A 2
C50A C 1.199(3) 0.817(2) 0.039(3) 0.072(3) Uani 0.341(16) 1 d G U P A 2
H50A H 1.198399 0.790998 0.000773 0.086 Uiso 0.341(16) 1 calc R U P A 2
C51A C 1.150(3) 0.909(2) 0.039(2) 0.072(3) Uani 0.341(16) 1 d G U P A 2
H51A H 1.116249 0.945523 0.000925 0.086 Uiso 0.341(16) 1 calc R U P A 2
C52 C 1.8185(10) 0.3353(9) 0.1408(8) 0.045(3) Uani 1 1 d . . . . .
C53 C 1.7172(10) 0.3819(9) 0.1379(8) 0.043(3) Uani 1 1 d . . . . .
C54 C 1.6783(10) 0.3474(9) 0.1056(10) 0.055(4) Uani 1 1 d . . . . .
H54 H 1.715796 0.292111 0.087610 0.066 Uiso 1 1 calc R U . . .
C55 C 1.5866(10) 0.3915(10) 0.0990(10) 0.058(4) Uani 1 1 d . . . . .
H55 H 1.561367 0.364620 0.079482 0.069 Uiso 1 1 calc R U . . .
C56 C 1.5316(9) 0.4748(8) 0.1210(8) 0.041(3) Uani 1 1 d . . . . .
C57 C 1.5715(10) 0.5047(9) 0.1569(10) 0.060(4) Uani 1 1 d . . . . .
H57 H 1.534392 0.558509 0.177304 0.072 Uiso 1 1 calc R U . . .
C58 C 1.6616(9) 0.4592(9) 0.1636(10) 0.055(4) Uani 1 1 d . . . . .
H58 H 1.685429 0.483375 0.187162 0.066 Uiso 1 1 calc R U . . .
C59 C 1.2905(10) 0.5206(9) 0.1043(9) 0.049(4) Uani 1 1 d . . . . .
C60 C 1.2515(10) 0.6131(10) 0.0963(10) 0.057(4) Uani 1 1 d . . . . .
H60 H 1.189629 0.643923 0.089944 0.069 Uiso 1 1 calc R U . . .
C61 C 1.2984(9) 0.6629(9) 0.0971(9) 0.049(4) Uani 1 1 d . . . . .
C62 C 1.3890(10) 0.6175(8) 0.1062(10) 0.052(4) Uani 1 1 d . . . . .
H62 H 1.422378 0.650270 0.106771 0.062 Uiso 1 1 calc R U . . .
C63 C 1.4320(9) 0.5235(9) 0.1146(8) 0.040(3) Uani 1 1 d . . . . .
C64 C 1.3803(9) 0.4763(8) 0.1129(9) 0.046(4) Uani 1 1 d . . . . .
H64 H 1.408470 0.413070 0.117694 0.056 Uiso 1 1 calc R U . . .
N3 N 0.3090(11) 0.9224(12) 0.2645(14) 0.076(7) Uani 0.5 1 d G U P . .
C65 C 0.3228(12) 0.8445(15) 0.3220(13) 0.111(12) Uani 0.5 1 d G U P . .
H65 H 0.271023 0.836903 0.363549 0.134 Uiso 0.5 1 calc R U P . .
C66 C 0.4132(15) 0.7780(12) 0.3182(13) 0.086(9) Uani 0.5 1 d G U P . .
H66 H 0.422551 0.725343 0.357190 0.103 Uiso 0.5 1 calc R U P . .
C67 C 0.4898(11) 0.7892(10) 0.2569(14) 0.062(6) Uani 0.5 1 d G U P . .
C68 C 0.4760(12) 0.8671(11) 0.1993(13) 0.073(8) Uani 0.5 1 d G U P . .
H68 H 0.527829 0.874702 0.157787 0.088 Uiso 0.5 1 calc R U P . .
C69 C 0.3856(15) 0.9336(10) 0.2031(13) 0.086(9) Uani 0.5 1 d G U P . .
H69 H 0.376301 0.986264 0.164144 0.103 Uiso 0.5 1 calc R U P . .
C70 C 0.5904(10) 0.7137(9) 0.2460(12) 0.050(5) Uani 0.5 1 d G U P . .
C71 C 0.6048(11) 0.6288(11) 0.2937(10) 0.052(6) Uani 0.5 1 d G U P . .
H71 H 0.553301 0.616521 0.332039 0.062 Uiso 0.5 1 calc R U P . .
C72 C 0.6955(13) 0.5619(8) 0.2846(11) 0.054(6) Uani 0.5 1 d G U P . .
H72 H 0.705305 0.504450 0.316825 0.065 Uiso 0.5 1 calc R U P . .
N4 N 0.7718(10) 0.5800(11) 0.2279(12) 0.059(6) Uani 0.5 1 d G U P . .
C73 C 0.7573(12) 0.6649(13) 0.1802(12) 0.082(9) Uani 0.5 1 d G U P . .
H73 H 0.808856 0.677158 0.141867 0.099 Uiso 0.5 1 calc R U P . .
C74 C 0.6666(14) 0.7318(10) 0.1893(13) 0.086(10) Uani 0.5 1 d G U P . .
H74 H 0.656851 0.789230 0.157079 0.103 Uiso 0.5 1 calc R U P . .

loop_
_atom_site_aniso_label
_atom_site_aniso_U_11
_atom_site_aniso_U_22
_atom_site_aniso_U_33
_atom_site_aniso_U_23
_atom_site_aniso_U_13
_atom_site_aniso_U_12
Cd1 0.0337(6) 0.0333(6) 0.0655(8) -0.0158(5) -0.0191(5) -0.0099(5)
Co1 0.0337(6) 0.0333(6) 0.0655(8) -0.0158(5) -0.0191(5) -0.0099(5)
Cd2 0.0334(6) 0.0400(6) 0.0581(7) -0.0134(5) -0.0214(5) -0.0105(5)
Co2 0.0334(6) 0.0400(6) 0.0581(7) -0.0134(5) -0.0214(5) -0.0105(5)
Cd3 0.0457(7) 0.0333(6) 0.0662(8) -0.0171(6) -0.0255(6) -0.0102(5)
Co3 0.0457(7) 0.0333(6) 0.0662(8) -0.0171(6) -0.0255(6) -0.0102(5)
O1 0.068(7) 0.043(6) 0.086(8) -0.012(5) -0.042(6) -0.023(5)
O2 0.039(5) 0.033(5) 0.067(7) -0.005(5) -0.017(5) -0.023(4)
O3 0.044(5) 0.044(6) 0.077(7) -0.012(5) -0.016(5) -0.021(5)
O4 0.028(5) 0.026(5) 0.168(12) -0.032(6) -0.008(6) -0.006(4)
O5 0.039(5) 0.054(6) 0.092(8) -0.022(6) -0.035(5) -0.015(5)
O6 0.027(5) 0.068(7) 0.128(10) -0.047(7) -0.037(6) 0.009(5)
O7 0.047(6) 0.043(5) 0.073(7) -0.015(5) -0.026(5) -0.019(5)
O8 0.121(10) 0.087(8) 0.051(7) 0.007(6) -0.053(7) -0.062(8)
O11 0.045(6) 0.059(7) 0.115(10) -0.044(7) -0.021(6) -0.010(5)
O12 0.051(6) 0.104(9) 0.078(8) -0.045(7) -0.035(6) 0.000(6)
O13 0.069(7) 0.041(6) 0.083(8) -0.015(5) -0.022(6) -0.016(5)
O14 0.085(9) 0.052(7) 0.119(11) -0.008(7) -0.033(8) -0.032(6)
N1 0.054(8) 0.044(7) 0.094(10) -0.011(7) -0.030(7) -0.024(6)
C1 0.075(12) 0.073(12) 0.099(14) 0.011(10) -0.031(11) -0.058(10)
C2 0.067(11) 0.061(10) 0.119(16) -0.015(10) -0.050(11) -0.036(9)
C3 0.039(8) 0.059(9) 0.060(10) -0.012(8) -0.017(7) -0.026(7)
C4 0.130(18) 0.097(15) 0.075(13) -0.010(11) -0.043(12) -0.069(14)
C5 0.129(16) 0.065(11) 0.076(12) 0.010(9) -0.059(12) -0.068(11)
C6 0.043(8) 0.074(8) 0.076(9) -0.029(6) -0.011(7) -0.030(7)
C7 0.041(7) 0.066(8) 0.068(9) -0.016(7) -0.021(7) -0.021(7)
C8 0.054(8) 0.061(7) 0.082(10) -0.022(7) -0.031(8) -0.023(7)
N2 0.070(8) 0.061(7) 0.075(8) -0.023(5) -0.023(7) -0.033(7)
C9 0.082(11) 0.059(8) 0.096(11) -0.024(7) -0.039(10) -0.025(8)
C10 0.085(11) 0.068(8) 0.087(11) -0.030(8) -0.034(9) -0.026(9)
C11 0.017(6) 0.050(8) 0.059(9) -0.023(7) -0.021(6) -0.003(6)
C12 0.025(6) 0.037(7) 0.064(9) -0.010(6) -0.013(6) -0.021(5)
C13 0.048(8) 0.050(9) 0.088(12) -0.005(8) -0.045(8) -0.024(7)
C14 0.058(10) 0.052(9) 0.088(13) 0.011(9) -0.048(9) -0.018(8)
C15 0.030(7) 0.049(9) 0.087(12) -0.021(8) -0.021(8) -0.011(6)
C16 0.033(7) 0.035(8) 0.112(13) -0.020(8) -0.036(8) -0.006(6)
C17 0.034(7) 0.034(7) 0.068(10) -0.018(7) -0.016(7) -0.006(6)
C18 0.034(8) 0.038(8) 0.092(12) -0.014(8) -0.025(8) -0.018(6)
C19 0.031(3) 0.032(3) 0.117(6) -0.017(3) -0.019(3) -0.013(2)
C20 0.031(3) 0.032(3) 0.117(6) -0.017(3) -0.019(3) -0.013(2)
C21 0.031(3) 0.032(3) 0.117(6) -0.017(3) -0.019(3) -0.013(2)
C22 0.031(3) 0.032(3) 0.117(6) -0.017(3) -0.019(3) -0.013(2)
C23 0.031(3) 0.032(3) 0.117(6) -0.017(3) -0.019(3) -0.013(2)
C24 0.031(3) 0.032(3) 0.117(6) -0.017(3) -0.019(3) -0.013(2)
C25 0.030(7) 0.040(8) 0.066(10) -0.004(7) -0.021(7) -0.011(6)
C26 0.023(6) 0.054(9) 0.058(9) -0.021(7) -0.021(6) 0.007(6)
C27 0.039(8) 0.069(11) 0.124(15) -0.056(11) -0.051(10) 0.018(8)
C28 0.040(8) 0.052(9) 0.118(15) -0.046(10) -0.040(9) 0.015(7)
C29 0.021(6) 0.048(8) 0.098(13) -0.020(8) -0.031(7) 0.002(6)
C30 0.035(8) 0.049(9) 0.097(13) -0.029(9) -0.031(8) 0.002(7)
C31 0.047(8) 0.051(9) 0.076(11) -0.014(8) -0.039(8) -0.006(7)
C32 0.017(6) 0.040(8) 0.113(13) -0.023(8) -0.018(7) -0.013(6)
C33 0.021(6) 0.034(7) 0.098(12) -0.021(7) -0.015(7) -0.006(6)
C34 0.027(7) 0.029(7) 0.086(11) -0.009(7) -0.018(7) -0.008(6)
C35 0.028(7) 0.051(9) 0.118(14) -0.022(9) -0.030(8) -0.014(7)
C36 0.022(7) 0.037(8) 0.099(13) -0.026(8) -0.028(8) 0.018(6)
C37 0.029(7) 0.033(7) 0.105(13) -0.025(8) -0.029(8) -0.005(6)
C38 0.047(8) 0.035(8) 0.067(11) -0.016(7) -0.015(8) -0.016(7)
C39 0.060(9) 0.031(7) 0.058(9) -0.010(6) -0.032(8) -0.014(6)
C40 0.058(10) 0.066(11) 0.067(11) -0.007(9) -0.027(8) -0.027(8)
C41 0.045(8) 0.044(8) 0.093(12) -0.007(8) -0.023(8) -0.032(7)
C42 0.035(7) 0.019(6) 0.079(10) -0.005(6) -0.019(7) -0.012(5)
C43 0.067(10) 0.066(10) 0.063(10) -0.004(8) -0.041(8) -0.032(8)
C44 0.049(8) 0.059(9) 0.064(10) -0.003(7) -0.026(7) -0.036(7)
O9 0.068(4) 0.027(3) 0.127(5) -0.012(4) -0.058(4) -0.010(3)
O10 0.068(4) 0.027(3) 0.127(5) -0.012(4) -0.058(4) -0.010(3)
C45 0.068(4) 0.027(3) 0.127(5) -0.012(4) -0.058(4) -0.010(3)
C46 0.068(4) 0.027(3) 0.127(5) -0.012(4) -0.058(4) -0.010(3)
C47 0.068(4) 0.027(3) 0.127(5) -0.012(4) -0.058(4) -0.010(3)
C48 0.068(4) 0.027(3) 0.127(5) -0.012(4) -0.058(4) -0.010(3)
C49 0.068(4) 0.027(3) 0.127(5) -0.012(4) -0.058(4) -0.010(3)
C50 0.068(4) 0.027(3) 0.127(5) -0.012(4) -0.058(4) -0.010(3)
C51 0.068(4) 0.027(3) 0.127(5) -0.012(4) -0.058(4) -0.010(3)
O9A 0.073(6) 0.030(5) 0.130(7) -0.016(5) -0.057(5) -0.009(5)
O10A 0.073(6) 0.030(5) 0.130(7) -0.016(5) -0.057(5) -0.009(5)
C45A 0.073(6) 0.030(5) 0.130(7) -0.016(5) -0.057(5) -0.009(5)
C46A 0.073(6) 0.030(5) 0.130(7) -0.016(5) -0.057(5) -0.009(5)
C47A 0.073(6) 0.030(5) 0.130(7) -0.016(5) -0.057(5) -0.009(5)
C48A 0.073(6) 0.030(5) 0.130(7) -0.016(5) -0.057(5) -0.009(5)
C49A 0.073(6) 0.030(5) 0.130(7) -0.016(5) -0.057(5) -0.009(5)
C50A 0.073(6) 0.030(5) 0.130(7) -0.016(5) -0.057(5) -0.009(5)
C51A 0.073(6) 0.030(5) 0.130(7) -0.016(5) -0.057(5) -0.009(5)
C52 0.044(8) 0.044(8) 0.054(9) -0.012(7) -0.032(7) -0.005(7)
C53 0.048(8) 0.040(8) 0.050(9) -0.009(6) -0.017(7) -0.020(6)
C54 0.050(9) 0.041(8) 0.090(12) -0.033(8) -0.011(8) -0.024(7)
C55 0.044(8) 0.067(10) 0.087(12) -0.026(9) -0.025(8) -0.028(8)
C56 0.040(7) 0.026(6) 0.067(10) -0.016(6) -0.015(7) -0.014(6)
C57 0.036(8) 0.039(8) 0.109(14) -0.044(9) -0.015(8) -0.002(6)
C58 0.042(8) 0.049(8) 0.096(12) -0.043(8) -0.039(8) 0.000(7)
C59 0.058(9) 0.035(7) 0.062(10) 0.001(7) -0.040(8) -0.012(7)
C60 0.045(8) 0.049(9) 0.086(12) -0.018(8) -0.034(8) -0.008(7)
C61 0.037(8) 0.043(8) 0.076(11) -0.016(7) -0.028(7) -0.009(6)
C62 0.049(8) 0.025(7) 0.099(12) -0.008(7) -0.039(8) -0.017(6)
C63 0.030(7) 0.040(7) 0.063(9) -0.004(6) -0.021(6) -0.021(6)
C64 0.031(7) 0.027(7) 0.078(11) -0.005(7) -0.019(7) -0.007(6)
N3 0.046(10) 0.058(12) 0.14(2) -0.063(12) -0.066(11) 0.031(11)
C65 0.064(13) 0.11(2) 0.12(2) -0.042(15) -0.022(15) 0.012(14)
C66 0.069(13) 0.053(15) 0.11(2) -0.022(13) -0.029(12) 0.012(12)
C67 0.049(9) 0.032(10) 0.129(19) -0.019(11) -0.052(10) -0.009(8)
C68 0.061(12) 0.015(10) 0.13(2) -0.031(10) -0.032(13) 0.009(9)
C69 0.076(15) 0.026(12) 0.15(2) -0.030(13) -0.062(14) 0.017(11)
C70 0.053(9) 0.030(9) 0.074(16) -0.009(9) -0.036(10) -0.008(8)
C71 0.062(11) 0.031(10) 0.070(16) -0.011(10) -0.031(11) -0.011(8)
C72 0.072(13) 0.032(10) 0.071(16) -0.014(10) -0.045(12) -0.007(8)
N4 0.054(11) 0.039(10) 0.102(17) -0.031(10) -0.044(10) -0.005(9)
C73 0.056(11) 0.072(15) 0.11(2) -0.001(14) -0.024(14) -0.028(11)
C74 0.065(12) 0.049(14) 0.13(2) 0.006(14) -0.024(14) -0.021(10)

loop_
_atom_type_symbol
_atom_type_description
_atom_type_scat_dispersion_real
_atom_type_scat_dispersion_imag
_atom_type_scat_source
C C 0.0033 0.0016 'International Tables Vol C Tables 4.2.6.8 and 6.1.1.4'
H H 0.0000 0.0000 'International Tables Vol C Tables 4.2.6.8 and 6.1.1.4'
N N 0.0061 0.0033 'International Tables Vol C Tables 4.2.6.8 and 6.1.1.4'
O O 0.0106 0.0060 'International Tables Vol C Tables 4.2.6.8 and 6.1.1.4'
Co Co 0.3494 0.9721 'International Tables Vol C Tables 4.2.6.8 and 6.1.1.4'
Cd Cd -0.8075 1.2024 'International Tables Vol C Tables 4.2.6.8 and 6.1.1.4'

loop_
_geom_angle_atom_site_label_1
_geom_angle_atom_site_label_2
_geom_angle_atom_site_label_3
_geom_angle
_geom_angle_site_symmetry_1
_geom_angle_site_symmetry_3
O6 Cd1 N1 90.6(4) 1_655 .
O6 Cd1 O4 85.1(4) 1_655 1_565
N1 Cd1 O4 100.2(5) . 1_565
O6 Cd1 O1 116.2(4) 1_655 .
N1 Cd1 O1 91.9(4) . .
O4 Cd1 O1 155.5(4) 1_565 .
O6 Cd1 O3 140.8(4) 1_655 1_565
N1 Cd1 O3 95.9(4) . 1_565
O4 Cd1 O3 55.7(3) 1_565 1_565
O1 Cd1 O3 102.2(3) . 1_565
O6 Cd1 O2 98.7(4) 1_655 .
N1 Cd1 O2 147.8(4) . .
O4 Cd1 O2 111.2(4) 1_565 .
O1 Cd1 O2 56.3(3) . .
O3 Cd1 O2 96.0(3) 1_565 .
O6 Cd1 C11 110.6(4) 1_655 .
N1 Cd1 C11 120.2(4) . .
O4 Cd1 C11 135.5(4) 1_565 .
O1 Cd1 C11 28.3(4) . .
O3 Cd1 C11 99.3(3) 1_565 .
O2 Cd1 C11 28.1(4) . .
O6 Cd1 C18 112.8(4) 1_655 1_565
N1 Cd1 C18 98.6(4) . 1_565
O4 Cd1 C18 27.7(4) 1_565 1_565
O1 Cd1 C18 129.6(4) . 1_565
O3 Cd1 C18 28.0(4) 1_565 1_565
O2 Cd1 C18 105.8(4) . 1_565
C11 Cd1 C18 120.1(4) . 1_565
O12 Cd2 O5 178.1(4) 1_455 1_655
O12 Cd2 O14 92.7(5) 1_455 .
O5 Cd2 O14 85.5(4) 1_655 .
O12 Cd2 O13 88.2(5) 1_455 .
O5 Cd2 O13 93.7(4) 1_655 .
O14 Cd2 O13 179.1(5) . .
O12 Cd2 O7 89.5(4) 1_455 .
O5 Cd2 O7 90.7(4) 1_655 .
O14 Cd2 O7 85.8(4) . .
O13 Cd2 O7 94.4(4) . .
O12 Cd2 O2 89.8(4) 1_455 .
O5 Cd2 O2 90.0(4) 1_655 .
O14 Cd2 O2 93.9(4) . .
O13 Cd2 O2 86.0(3) . .
O7 Cd2 O2 179.2(3) . .
O11 Cd3 O9 95.3(6) 1_455 1_545
O11 Cd3 O10 135.3(6) 1_455 1_545
O9 Cd3 O10 52.3(6) 1_545 1_545
O11 Cd3 O8 110.1(4) 1_455 .
O9 Cd3 O8 154.3(7) 1_545 .
O10 Cd3 O8 107.4(5) 1_545 .
O11 Cd3 N2 99(3) 1_455 1_554
O9 Cd3 N2 88(2) 1_545 1_554
O10 Cd3 N2 108(2) 1_545 1_554
O8 Cd3 N2 84(2) . 1_554
O11 Cd3 O7 96.5(4) 1_455 .
O9 Cd3 O7 127.6(6) 1_545 .
O10 Cd3 O7 85.4(5) 1_545 .
O8 Cd3 O7 55.1(3) . .
N2 Cd3 O7 139(2) 1_554 .
O11 Cd3 O9A 87.2(10) 1_455 1_545
O9 Cd3 O9A 8.6(11) 1_545 1_545
O10 Cd3 O9A 60.6(9) 1_545 1_545
O8 Cd3 O9A 161.4(12) . 1_545
N2 Cd3 O9A 86(2) 1_554 1_545
O7 Cd3 O9A 131.8(11) . 1_545
O11 Cd3 C45 115.4(9) 1_455 1_545
O9 Cd3 C45 26.6(8) 1_545 1_545
O10 Cd3 C45 25.9(7) 1_545 1_545
O8 Cd3 C45 132.5(8) . 1_545
N2 Cd3 C45 101(2) 1_554 1_545
O7 Cd3 C45 105.6(10) . 1_545
O11 Cd3 O10A 105.9(9) 1_455 1_545
O9 Cd3 O10A 52.3(9) 1_545 1_545
O10 Cd3 O10A 31.5(9) 1_545 1_545
O8 Cd3 O10A 120.5(7) . 1_545
N2 Cd3 O10A 134(2) 1_554 1_545
O7 Cd3 O10A 75.4(7) . 1_545
O9A Cd3 O10A 57.6(12) 1_545 1_545
C45 Cd3 O10A 33.1(13) 1_545 1_545
O11 Cd3 C38 107.1(4) 1_455 .
O9 Cd3 C38 147.0(6) 1_545 .
O10 Cd3 C38 95.4(5) 1_545 .
O8 Cd3 C38 27.2(4) . .
N2 Cd3 C38 111(2) 1_554 .
O7 Cd3 C38 28.0(4) . .
O9A Cd3 C38 154.4(9) 1_545 .
C45 Cd3 C38 120.6(8) 1_545 .
O10A Cd3 C38 97.4(7) 1_545 .
C11 O1 Cd1 92.5(9) . .
C11 O2 Cd2 129.6(8) . .
C11 O2 Cd1 90.5(7) . .
Cd2 O2 Cd1 111.0(3) . .
C18 O3 Cd1 92.3(8) . 1_545
C18 O4 Cd1 93.8(8) . 1_545
C25 O5 Cd2 134.4(9) . 1_455
C25 O6 Cd1 126.6(9) . 1_455
C38 O7 Cd2 128.8(9) . .
C38 O7 Cd3 89.7(8) . .
Cd2 O7 Cd3 114.6(4) . .
C38 O8 Cd3 95.1(9) . .
C52 O11 Cd3 130.6(9) . 1_655
C52 O12 Cd2 136.7(10) . 1_655
Cd2 O13 H13A 120.4 . .
Cd2 O13 H13B 119.6 . .
H13A O13 H13B 120.0 . .
Cd2 O14 H14A 119.2 . .
Cd2 O14 H14B 120.7 . .
H14A O14 H14B 120.0 . .
C5 N1 C1 119.6(15) . .
C5 N1 Cd1 120.3(10) . .
C1 N1 Cd1 119.9(11) . .
C2 C1 N1 122.1(16) . .
C2 C1 H1 119.0 . .
N1 C1 H1 119.0 . .
C1 C2 C3 120.9(14) . .
C1 C2 H2 119.5 . .
C3 C2 H2 119.5 . .
C2 C3 C4 115.7(15) . .
C2 C3 C6 122.5(12) . .
C4 C3 C6 121.7(14) . .
C3 C4 C5 121.5(17) . .
C3 C4 H4 119.2 . .
C5 C4 H4 119.2 . .
N1 C5 C4 120.0(14) . .
N1 C5 H5 120.0 . .
C4 C5 H5 120.0 . .
C7 C6 C10 120.0 . .
C7 C6 C3 120.6(9) . .
C10 C6 C3 119.2(8) . .
C6 C7 C8 120.0 . .
C6 C7 H7 120.0 . .
C8 C7 H7 120.0 . .
C7 C8 N2 120.0 . .
C7 C8 H8 120.0 . .
N2 C8 H8 120.0 . .
C8 N2 C9 120.0 . .
C8 N2 Cd3 121.9(5) . 1_556
C9 N2 Cd3 116.4(5) . 1_556
C10 C9 N2 120.0 . .
C10 C9 H9 120.0 . .
N2 C9 H9 120.0 . .
C9 C10 C6 120.0 . .
C9 C10 H10 120.0 . .
C6 C10 H10 120.0 . .
O2 C11 O1 120.6(12) . .
O2 C11 C12 121.6(12) . .
O1 C11 C12 117.7(13) . .
O2 C11 Cd1 61.5(6) . .
O1 C11 Cd1 59.2(7) . .
C12 C11 Cd1 172.7(9) . .
C13 C12 C17 119.4(11) . .
C13 C12 C11 122.0(12) . .
C17 C12 C11 118.6(12) . .
C12 C13 C14 122.3(13) . .
C12 C13 H13 118.8 . .
C14 C13 H13 118.8 . .
C13 C14 C15 121.2(15) . .
C13 C14 H14 119.4 . .
C15 C14 H14 119.4 . .
C14 C15 C16 116.8(13) . .
C14 C15 C32 123.4(15) . .
C16 C15 C32 119.8(13) . .
C17 C16 C15 119.8(14) . .
C17 C16 H16 120.1 . .
C15 C16 H16 120.1 . .
C12 C17 C16 120.5(14) . .
C12 C17 H17 119.8 . .
C16 C17 H17 119.8 . .
O4 C18 O3 118.1(12) . .
O4 C18 C19 121.9(12) . .
O3 C18 C19 120.0(12) . .
O4 C18 Cd1 58.5(7) . 1_545
O3 C18 Cd1 59.7(7) . 1_545
C19 C18 Cd1 178.0(12) . 1_545
C24 C19 C20 116.4(12) . .
C24 C19 C18 120.0(12) . .
C20 C19 C18 123.6(12) . .
C21 C20 C19 120.4(13) . .
C21 C20 H20 119.8 . .
C19 C20 H20 119.8 . .
C20 C21 C22 122.9(13) . .
C20 C21 H21 118.6 . .
C22 C21 H21 118.6 . .
C21 C22 C23 117.8(12) . .
C21 C22 C34 122.4(12) . .
C23 C22 C34 119.9(12) . .
C24 C23 C22 119.8(13) . .
C24 C23 H23 120.1 . .
C22 C23 H23 120.1 . .
C23 C24 C19 122.3(13) . .
C23 C24 H24 118.8 . .
C19 C24 H24 118.8 . .
O5 C25 O6 124.9(12) . .
O5 C25 C26 118.6(12) . .
O6 C25 C26 116.5(12) . .
C27 C26 C31 119.1(12) . .
C27 C26 C25 121.4(12) . .
C31 C26 C25 119.4(12) . .
C26 C27 C28 121.2(14) . .
C26 C27 H27 119.4 . .
C28 C27 H27 119.4 . .
C29 C28 C27 119.8(14) . .
C29 C28 H28 120.1 . .
C27 C28 H28 120.1 . .
C28 C29 C30 119.6(12) . .
C28 C29 C36 121.8(13) . .
C30 C29 C36 118.1(13) . .
C31 C30 C29 120.2(14) . .
C31 C30 H30 119.9 . .
C29 C30 H30 119.9 . .
C30 C31 C26 119.9(13) . .
C30 C31 H31 120.0 . .
C26 C31 H31 120.0 . .
C33 C32 C37 118.8(11) . .
C33 C32 C15 118.7(11) . .
C37 C32 C15 122.5(12) . .
C32 C33 C34 120.9(11) . .
C32 C33 H33 119.6 . .
C34 C33 H33 119.6 . .
C35 C34 C33 117.9(12) . .
C35 C34 C22 121.5(12) . .
C33 C34 C22 120.6(11) . .
C36 C35 C34 122.4(13) . .
C36 C35 H35 118.8 . .
C34 C35 H35 118.8 . .
C37 C36 C35 118.3(11) . .
C37 C36 C29 118.2(12) . .
C35 C36 C29 123.5(13) . .
C36 C37 C32 121.8(12) . .
C36 C37 H37 119.1 . .
C32 C37 H37 119.1 . .
O8 C38 O7 119.5(13) . .
O8 C38 C39 121.4(14) . .
O7 C38 C39 119.1(14) . .
O8 C38 Cd3 57.7(7) . .
O7 C38 Cd3 62.3(7) . .
C39 C38 Cd3 171.6(10) . .
C40 C39 C44 116.8(12) . .
C40 C39 C38 120.4(13) . .
C44 C39 C38 122.8(13) . .
C41 C40 C39 121.4(14) . .
C41 C40 H40 119.3 . .
C39 C40 H40 119.3 . .
C40 C41 C42 120.7(14) . .
C40 C41 H41 119.7 . .
C42 C41 H41 119.7 . .
C43 C42 C41 117.9(12) . .
C43 C42 C59 123.5(13) . .
C41 C42 C59 118.5(11) . .
C44 C43 C42 121.5(13) . .
C44 C43 H43 119.2 . .
C42 C43 H43 119.2 . .
C43 C44 C39 121.6(14) . .
C43 C44 H44 119.2 . .
C39 C44 H44 119.2 . .
C45 O9 Cd3 96.0(15) . 1_565
C45 O10 Cd3 94.7(17) . 1_565
O10 C45 O9 116(2) . .
O10 C45 C46 127(3) . .
O9 C45 C46 115(2) . .
O10 C45 Cd3 59.4(13) . 1_565
O9 C45 Cd3 57.4(13) . 1_565
C46 C45 Cd3 172(3) . 1_565
C47 C46 C51 120.0 . .
C47 C46 C45 113.8(17) . .
C51 C46 C45 126.2(17) . .
C48 C47 C46 120.0 . .
C48 C47 H47 120.0 . .
C46 C47 H47 120.0 . .
C47 C48 C49 120.0 . .
C47 C48 H48 120.0 . .
C49 C48 H48 120.0 . .
C50 C49 C48 120.0 . .
C50 C49 C61 118.6(13) . .
C48 C49 C61 121.4(13) . .
C51 C50 C49 120.0 . .
C51 C50 H50 120.0 . .
C49 C50 H50 120.0 . .
C50 C51 C46 120.0 . .
C50 C51 H51 120.0 . .
C46 C51 H51 120.0 . .
O9A C45A C46A 124(4) . .
O9A C45A O10A 114(5) . .
C46A C45A O10A 101(5) . .
C47A C46A C51A 120.0 . .
C47A C46A C45A 136(4) . .
C51A C46A C45A 104(4) . .
C46A C47A C48A 120.0 . .
C46A C47A H47A 120.0 . .
C48A C47A H47A 120.0 . .
C49A C48A C47A 120.0 . .
C49A C48A H48A 120.0 . .
C47A C48A H48A 120.0 . .
C48A C49A C50A 120.0 . .
C48A C49A C61 120(3) . .
C50A C49A C61 120(3) . .
C51A C50A C49A 120.0 . .
C51A C50A H50A 120.0 . .
C49A C50A H50A 120.0 . .
C50A C51A C46A 120.0 . .
C50A C51A H51A 120.0 . .
C46A C51A H51A 120.0 . .
O12 C52 O11 127.0(13) . .
O12 C52 C53 116.5(12) . .
O11 C52 C53 116.1(11) . .
C58 C53 C54 117.0(13) . .
C58 C53 C52 121.6(12) . .
C54 C53 C52 121.3(12) . .
C55 C54 C53 122.1(13) . .
C55 C54 H54 118.9 . .
C53 C54 H54 118.9 . .
C54 C55 C56 120.2(12) . .
C54 C55 H55 119.9 . .
C56 C55 H55 119.9 . .
C55 C56 C57 115.6(12) . .
C55 C56 C63 121.0(11) . .
C57 C56 C63 123.0(11) . .
C58 C57 C56 122.6(12) . .
C58 C57 H57 118.7 . .
C56 C57 H57 118.7 . .
C53 C58 C57 122.1(12) . .
C53 C58 H58 119.0 . .
C57 C58 H58 119.0 . .
C64 C59 C60 118.2(13) . .
C64 C59 C42 122.0(12) . .
C60 C59 C42 119.8(12) . .
C59 C60 C61 123.2(13) . .
C59 C60 H60 118.4 . .
C61 C60 H60 118.4 . .
C62 C61 C60 118.1(12) . .
C62 C61 C49 121.5(13) . .
C60 C61 C49 120.3(13) . .
C62 C61 C49A 121.7(19) . .
C60 C61 C49A 120.0(19) . .
C61 C62 C63 121.1(11) . .
C61 C62 H62 119.5 . .
C63 C62 H62 119.5 . .
C62 C63 C64 118.1(11) . .
C62 C63 C56 120.9(10) . .
C64 C63 C56 120.9(11) . .
C59 C64 C63 121.3(12) . .
C59 C64 H64 119.4 . .
C63 C64 H64 119.4 . .
C65 N3 C69 120.0 . .
N3 C65 C66 120.0 . .
N3 C65 H65 120.0 . .
C66 C65 H65 120.0 . .
C67 C66 C65 120.0 . .
C67 C66 H66 120.0 . .
C65 C66 H66 120.0 . .
C68 C67 C66 120.0 . .
C68 C67 C70 117.9(15) . .
C66 C67 C70 121.9(15) . .
C69 C68 C67 120.0 . .
C69 C68 H68 120.0 . .
C67 C68 H68 120.0 . .
C68 C69 N3 120.0 . .
C68 C69 H69 120.0 . .
N3 C69 H69 120.0 . .
C71 C70 C74 120.0 . .
C71 C70 C67 120.3(14) . .
C74 C70 C67 119.6(14) . .
C72 C71 C70 120.0 . .
C72 C71 H71 120.0 . .
C70 C71 H71 120.0 . .
C71 C72 N4 120.0 . .
C71 C72 H72 120.0 . .
N4 C72 H72 120.0 . .
C72 N4 C73 120.0 . .
C74 C73 N4 120.0 . .
C74 C73 H73 120.0 . .
N4 C73 H73 120.0 . .
C73 C74 C70 120.0 . .
C73 C74 H74 120.0 . .
C70 C74 H74 120.0 . .

loop_
_geom_bond_atom_site_label_1
_geom_bond_atom_site_label_2
_geom_bond_distance
_geom_bond_site_symmetry_2
Cd1 O6 2.169(10) 1_655
Cd1 N1 2.253(14) .
Cd1 O4 2.283(9) 1_565
Cd1 O1 2.286(9) .
Cd1 O3 2.309(9) 1_565
Cd1 O2 2.335(9) .
Cd1 C11 2.658(12) .
Cd1 C18 2.673(13) 1_565
Cd2 O12 2.132(10) 1_455
Cd2 O5 2.140(9) 1_655
Cd2 O14 2.185(11) .
Cd2 O13 2.211(10) .
Cd2 O7 2.253(10) .
Cd2 O2 2.272(10) .
Cd3 O11 2.185(10) 1_455
Cd3 O9 2.214(17) 1_545
Cd3 O10 2.256(14) 1_545
Cd3 O8 2.285(11) .
Cd3 N2 2.32(2) 1_554
Cd3 O7 2.384(9) .
Cd3 O9A 2.51(3) 1_545
Cd3 C45 2.61(3) 1_545
Cd3 O10A 2.63(3) 1_545
Cd3 C38 2.693(13) .
O1 C11 1.260(15) .
O2 C11 1.251(16) .
O3 C18 1.256(15) .
O4 C18 1.246(16) .
O5 C25 1.234(16) .
O6 C25 1.259(16) .
O7 C38 1.266(17) .
O8 C38 1.236(17) .
O11 C52 1.262(16) .
O12 C52 1.233(16) .
O13 H13A 0.8300 .
O13 H13B 0.8300 .
O14 H14A 0.8301 .
O14 H14B 0.8300 .
N1 C5 1.287(19) .
N1 C1 1.352(18) .
C1 C2 1.35(2) .
C1 H1 0.9400 .
C2 C3 1.35(2) .
C2 H2 0.9400 .
C3 C4 1.39(2) .
C3 C6 1.486(16) .
C4 C5 1.39(2) .
C4 H4 0.9400 .
C5 H5 0.9400 .
C6 C7 1.3900 .
C6 C10 1.3900 .
C7 C8 1.3900 .
C7 H7 0.9400 .
C8 N2 1.3900 .
C8 H8 0.9400 .
N2 C9 1.3900 .
C9 C10 1.3900 .
C9 H9 0.9400 .
C10 H10 0.9400 .
C11 C12 1.505(16) .
C12 C13 1.333(18) .
C12 C17 1.369(18) .
C13 C14 1.361(19) .
C13 H13 0.9400 .
C14 C15 1.36(2) .
C14 H14 0.9400 .
C15 C16 1.44(2) .
C15 C32 1.474(17) .
C16 C17 1.373(17) .
C16 H16 0.9400 .
C17 H17 0.9400 .
C18 C19 1.441(18) .
C19 C24 1.395(18) .
C19 C20 1.409(19) .
C20 C21 1.339(18) .
C20 H20 0.9400 .
C21 C22 1.363(18) .
C21 H21 0.9400 .
C22 C23 1.400(19) .
C22 C34 1.483(18) .
C23 C24 1.352(18) .
C23 H23 0.9400 .
C24 H24 0.9400 .
C25 C26 1.528(16) .
C26 C27 1.353(19) .
C26 C31 1.391(19) .
C27 C28 1.369(19) .
C27 H27 0.9400 .
C28 C29 1.35(2) .
C28 H28 0.9400 .
C29 C30 1.391(19) .
C29 C36 1.501(16) .
C30 C31 1.350(18) .
C30 H30 0.9400 .
C31 H31 0.9400 .
C32 C33 1.378(18) .
C32 C37 1.410(17) .
C33 C34 1.423(17) .
C33 H33 0.9400 .
C34 C35 1.394(18) .
C35 C36 1.385(19) .
C35 H35 0.9400 .
C36 C37 1.381(18) .
C37 H37 0.9400 .
C38 C39 1.444(18) .
C39 C40 1.39(2) .
C39 C44 1.403(18) .
C40 C41 1.379(19) .
C40 H40 0.9400 .
C41 C42 1.40(2) .
C41 H41 0.9400 .
C42 C43 1.374(19) .
C42 C59 1.463(18) .
C43 C44 1.358(17) .
C43 H43 0.9400 .
C44 H44 0.9400 .
O9 C45 1.17(3) .
O10 C45 1.14(3) .
C45 C46 1.57(3) .
C46 C47 1.3900 .
C46 C51 1.3900 .
C47 C48 1.3900 .
C47 H47 0.9400 .
C48 C49 1.3900 .
C48 H48 0.9400 .
C49 C50 1.3900 .
C49 C61 1.482(18) .
C50 C51 1.3900 .
C50 H50 0.9400 .
C51 H51 0.9400 .
O9A C45A 1.39(7) .
O10A C45A 1.56(10) .
C45A C46A 1.46(2) .
C46A C47A 1.3900 .
C46A C51A 1.3900 .
C47A C48A 1.3900 .
C47A H47A 0.9400 .
C48A C49A 1.3900 .
C48A H48A 0.9400 .
C49A C50A 1.3900 .
C49A C61 1.50(3) .
C50A C51A 1.3900 .
C50A H50A 0.9400 .
C51A H51A 0.9400 .
C52 C53 1.495(18) .
C53 C58 1.324(18) .
C53 C54 1.388(17) .
C54 C55 1.376(19) .
C54 H54 0.9400 .
C55 C56 1.378(19) .
C55 H55 0.9400 .
C56 C57 1.392(18) .
C56 C63 1.491(17) .
C57 C58 1.355(18) .
C57 H57 0.9400 .
C58 H58 0.9400 .
C59 C64 1.362(18) .
C59 C60 1.373(19) .
C60 C61 1.374(19) .
C60 H60 0.9400 .
C61 C62 1.376(18) .
C62 C63 1.394(17) .
C62 H62 0.9400 .
C63 C64 1.409(17) .
C64 H64 0.9400 .
N3 C65 1.3900 .
N3 C69 1.3900 .
C65 C66 1.3900 .
C65 H65 0.9400 .
C66 C67 1.3900 .
C66 H66 0.9400 .
C67 C68 1.3900 .
C67 C70 1.550(17) .
C68 C69 1.3900 .
C68 H68 0.9400 .
C69 H69 0.9400 .
C70 C71 1.3900 .
C70 C74 1.3900 .
C71 C72 1.3900 .
C71 H71 0.9400 .
C72 N4 1.3900 .
C72 H72 0.9400 .
N4 C73 1.3900 .
C73 C74 1.3900 .
C73 H73 0.9400 .
C74 H74 0.9400 .
